data_7234300
loop_
_publ_author_name
'Tien-Lin Wu'
'Chi-Hsien Kuo'
'Bo-Chao Lin'
'Yu-Tai Tao'
'Chao-Ping Hsu'
'Rai-Shung Liu'

_publ_section_title
;
 Synthesis of planar dibenzo[de,op]bistetracene derivatives for organic
 field-effect transistor applications: substituent effect on crystal
 packing and charge transport property
;
_journal_name_full 'Journal of Materials Chemistry C'
_journal_page_first 7583
_journal_page_last 7588
_journal_paper_doi 10.1039/C5TC01455G
_journal_volume 3
_journal_year 2015
_chemical_formula_moiety 'C17 H8'
_chemical_formula_sum 'C17 H8'
_chemical_formula_weight 212.23
_space_group_IT_number 14
_space_group_name_Hall '-P 2ybc'
_space_group_name_H-M_alt 'P 1 21/c 1'
_symmetry_cell_setting monoclinic
_symmetry_space_group_name_Hall '-P 2ybc'
_symmetry_space_group_name_H-M 'P 1 21/c 1'
_atom_sites_solution_hydrogens geom
_atom_sites_solution_primary direct
_atom_sites_solution_secondary difmap
_cell_angle_alpha 90
_cell_angle_beta 90.063(2)
_cell_angle_gamma 90
_cell_formula_units_Z 4
_cell_length_a 11.5659(4)
_cell_length_b 5.13300(10)
_cell_length_c 15.5436(5)
_cell_measurement_reflns_used 6596
_cell_measurement_temperature 100.00(10)
_cell_measurement_theta_max 29.64
_cell_measurement_theta_min 2.62
_cell_volume 922.79(5)
_computing_cell_refinement 'Bruker APEX2'
_computing_data_collection 'Bruker APEX2'
_computing_data_reduction 'Bruker SAINT'
_computing_molecular_graphics 'Ortep-3 for Windows (Farrugia, 1997)'
_computing_publication_material 'WinGX publication routines (Farrugia, 1999)'
_computing_structure_refinement 'SHELXL-97 (Sheldrick, 2008)'
_computing_structure_solution 'SHELXS-97 (Sheldrick, 2008)'
_diffrn_ambient_temperature 100.00(10)
_diffrn_measured_fraction_theta_full 1
_diffrn_measured_fraction_theta_max 1
_diffrn_measurement_device_type 'CCD area detector'
_diffrn_measurement_method 'phi and omega scans'
_diffrn_radiation_monochromator graphite
_diffrn_radiation_type MoK\a
_diffrn_radiation_wavelength 0.71073
_diffrn_reflns_av_R_equivalents 0.0402
_diffrn_reflns_av_unetI/netI 0.0193
_diffrn_reflns_limit_h_max 14
_diffrn_reflns_limit_h_min -14
_diffrn_reflns_limit_k_max 6
_diffrn_reflns_limit_k_min -6
_diffrn_reflns_limit_l_max 19
_diffrn_reflns_limit_l_min -19
_diffrn_reflns_number 22871
_diffrn_reflns_theta_full 25
_diffrn_reflns_theta_max 26.37
_diffrn_reflns_theta_min 1.76
_exptl_absorpt_coefficient_mu 0.087
_exptl_absorpt_correction_T_max 0.9905
_exptl_absorpt_correction_T_min 0.9306
_exptl_absorpt_correction_type multi-scan
_exptl_absorpt_process_details 'Bruker SADABS, 1996'
_exptl_crystal_colour red
_exptl_crystal_density_diffrn 1.528
_exptl_crystal_density_meas ?
_exptl_crystal_density_method 'not measured'
_exptl_crystal_description niddle
_exptl_crystal_F_000 440
_exptl_crystal_size_max 0.84
_exptl_crystal_size_mid 0.13
_exptl_crystal_size_min 0.11
_refine_diff_density_max 0.366
_refine_diff_density_min -0.217
_refine_diff_density_rms 0.054
_refine_ls_extinction_method none
_refine_ls_goodness_of_fit_ref 1.086
_refine_ls_hydrogen_treatment constr
_refine_ls_matrix_type full
_refine_ls_number_parameters 154
_refine_ls_number_reflns 1892
_refine_ls_number_restraints 49
_refine_ls_restrained_S_all 1.071
_refine_ls_R_factor_all 0.0691
_refine_ls_R_factor_gt 0.0483
_refine_ls_shift/su_max 0
_refine_ls_shift/su_mean 0
_refine_ls_structure_factor_coef Fsqd
_refine_ls_weighting_details 'calc w=1/[\s^2^(Fo^2^)+(0.0604P)^2^+0.6927P] where P=(Fo^2^+2Fc^2^)/3'
_refine_ls_weighting_scheme calc
_refine_ls_wR_factor_gt 0.1263
_refine_ls_wR_factor_ref 0.1419
_reflns_number_gt 1367
_reflns_number_total 1892
_reflns_threshold_expression >2sigma(I)
_cod_data_source_file J-Mater-Chem-C-2015-3-7583.cif
_cod_data_source_block i14607
_cod_depositor_comments
;
The following automatic conversions were performed:

data item '_symmetry_cell_setting' value 'Monoclinic' was changed to
'monoclinic' in accordance with the built-in table derived from the
CIF Core dictionary named 'cif_core.dic' version 2.4.5 last updated
on 2014-11-21.

data item '_exptl_crystal_density_meas' value 'not measured' was
changed to '?' -- the value is perceived as not measured.

Automatic conversion script
Id: cif_fix_values 6909 2019-04-08 15:41:33Z antanas 
;
_cod_original_sg_symbol_H-M P2(1)/c
_cod_database_code 7234300

loop_
_symmetry_equiv_pos_as_xyz
'x, y, z'
'-x, y+1/2, -z+1/2'
'-x, -y, -z'
'x, -y-1/2, z-1/2'

loop_
_atom_site_label
_atom_site_type_symbol
_atom_site_fract_x
_atom_site_fract_y
_atom_site_fract_z
_atom_site_U_iso_or_equiv
_atom_site_adp_type
_atom_site_occupancy
_atom_site_symmetry_multiplicity
_atom_site_calc_flag
_atom_site_refinement_flags
_atom_site_disorder_assembly
_atom_site_disorder_group
C1 C 0.87244(14) -0.3453(3) -0.07349(11) 0.0159(4) Uani 1 1 d U . .
C2 C 0.77963(15) -0.5008(3) -0.10231(11) 0.0177(4) Uani 1 1 d U . .
H2 H 0.7932 -0.6329 -0.1439 0.021 Uiso 1 1 calc R . .
C3 C 0.66991(15) -0.4634(4) -0.07099(12) 0.0219(4) Uani 1 1 d U . .
H3 H 0.6079 -0.5667 -0.0921 0.026 Uiso 1 1 calc R . .
C4 C 0.64918(15) -0.2751(3) -0.00860(12) 0.0205(4) Uani 1 1 d U . .
H4 H 0.573 -0.2524 0.0129 0.025 Uiso 1 1 calc R . .
C5 C 0.73821(15) -0.1192(3) 0.02285(11) 0.0167(4) Uani 1 1 d U . .
C6 C 0.71664(15) 0.0756(3) 0.09045(11) 0.0177(4) Uani 1 1 d U . .
C7 C 0.61008(15) 0.1030(4) 0.12984(12) 0.0229(4) Uani 1 1 d U . .
H7 H 0.5484 -0.0091 0.1136 0.027 Uiso 1 1 calc R . .
C8 C 0.59126(16) 0.2930(4) 0.19327(12) 0.0246(4) Uani 1 1 d U . .
H8 H 0.5174 0.3073 0.2196 0.029 Uiso 1 1 calc R . .
C9 C 0.67830(16) 0.4574(4) 0.21738(12) 0.0227(4) Uani 1 1 d U . .
H9 H 0.6646 0.5862 0.2601 0.027 Uiso 1 1 calc R . .
C10 C 0.78817(15) 0.4367(3) 0.17927(11) 0.0184(4) Uani 1 1 d U . .
C11 C 0.87892(15) 0.6073(3) 0.20244(11) 0.0193(4) Uani 1 1 d U . .
H11 H 0.8647 0.7426 0.2428 0.023 Uiso 1 1 calc R . .
C12 C 0.98658(15) 0.5809(3) 0.16781(11) 0.0183(4) Uani 1 1 d U . .
H12 H 1.046 0.6983 0.1845 0.022 Uiso 1 1 calc R . .
C13 C 1.01156(14) 0.3817(3) 0.10744(11) 0.0157(4) Uani 1 1 d U . .
C14 C 0.92247(14) 0.2147(3) 0.08016(10) 0.0148(4) Uani 1 1 d U . .
C15 C 0.94478(14) 0.0163(3) 0.01735(10) 0.0145(4) Uani 1 1 d U . .
C16 C 0.85107(14) -0.1494(3) -0.01124(10) 0.0153(4) Uani 1 1 d U . .
C17 C 0.80898(14) 0.2411(3) 0.11617(10) 0.0142(4) Uani 1 1 d U . .

loop_
_atom_site_aniso_label
_atom_site_aniso_U_11
_atom_site_aniso_U_22
_atom_site_aniso_U_33
_atom_site_aniso_U_23
_atom_site_aniso_U_13
_atom_site_aniso_U_12
C1 0.0174(9) 0.0144(8) 0.0160(8) 0.0038(7) -0.0027(7) -0.0022(7)
C2 0.0189(9) 0.0164(8) 0.0178(9) -0.0013(7) -0.0029(7) -0.0027(7)
C3 0.0193(9) 0.0234(9) 0.0232(9) -0.0002(8) -0.0034(7) -0.0075(7)
C4 0.0150(8) 0.0236(9) 0.0228(9) 0.0000(8) 0.0010(7) -0.0019(7)
C5 0.0186(9) 0.0158(8) 0.0156(8) 0.0023(7) -0.0024(7) 0.0000(7)
C6 0.0162(8) 0.0180(8) 0.0190(9) 0.0034(7) 0.0004(7) 0.0009(7)
C7 0.0173(9) 0.0232(9) 0.0281(10) 0.0005(8) 0.0021(7) -0.0021(7)
C8 0.0200(9) 0.0258(10) 0.0279(10) 0.0000(8) 0.0088(8) 0.0029(8)
C9 0.0240(10) 0.0235(9) 0.0207(9) -0.0002(8) 0.0061(8) 0.0072(8)
C10 0.0184(9) 0.0192(9) 0.0176(9) 0.0015(7) 0.0006(7) 0.0026(7)
C11 0.0253(10) 0.0155(8) 0.0170(9) -0.0034(7) -0.0020(7) 0.0033(7)
C12 0.0189(9) 0.0172(8) 0.0190(9) 0.0013(7) -0.0035(7) -0.0006(7)
C13 0.0154(8) 0.0159(8) 0.0159(8) 0.0051(7) -0.0025(7) -0.0011(7)
C14 0.0153(8) 0.0143(8) 0.0148(8) 0.0026(7) -0.0007(7) 0.0005(7)
C15 0.0154(9) 0.0154(8) 0.0126(8) 0.0036(7) 0.0003(7) 0.0016(7)
C16 0.0162(8) 0.0154(8) 0.0143(8) 0.0038(7) -0.0022(7) -0.0003(7)
C17 0.0150(8) 0.0136(8) 0.0139(8) 0.0021(6) 0.0006(6) 0.0005(6)

loop_
_atom_type_symbol
_atom_type_description
_atom_type_scat_dispersion_real
_atom_type_scat_dispersion_imag
_atom_type_scat_source
C C 0.0033 0.0016 'International Tables Vol C Tables 4.2.6.8 and 6.1.1.4'
H H 0 0 'International Tables Vol C Tables 4.2.6.8 and 6.1.1.4'

loop_
_exptl_crystal_face_index_h
_exptl_crystal_face_index_k
_exptl_crystal_face_index_l
_exptl_crystal_face_perp_dist
1 0 0 0.421
-1 0 0 0.399
0 0 -1 0.055
0 0 1 0.067
0 -1 0 0.053
0 1 0 0.055

loop_
_geom_angle_atom_site_label_1
_geom_angle_atom_site_label_2
_geom_angle_atom_site_label_3
_geom_angle
_geom_angle_site_symmetry_1
_geom_angle_site_symmetry_3
C2 C1 C16 119.02(16) . .
C2 C1 C13 120.94(16) . 3_755
C16 C1 C13 120.04(15) . 3_755
C3 C2 C1 120.78(16) . .
C3 C2 H2 119.6 . .
C1 C2 H2 119.6 . .
C2 C3 C4 120.30(16) . .
C2 C3 H3 119.8 . .
C4 C3 H3 119.8 . .
C3 C4 C5 121.09(16) . .
C3 C4 H4 119.5 . .
C5 C4 H4 119.5 . .
C4 C5 C16 119.13(16) . .
C4 C5 C6 121.00(16) . .
C16 C5 C6 119.86(15) . .
C7 C6 C17 118.94(16) . .
C7 C6 C5 122.45(16) . .
C17 C6 C5 118.60(15) . .
C6 C7 C8 121.34(17) . .
C6 C7 H7 119.3 . .
C8 C7 H7 119.3 . .
C9 C8 C7 120.47(17) . .
C9 C8 H8 119.8 . .
C7 C8 H8 119.8 . .
C8 C9 C10 120.25(17) . .
C8 C9 H9 119.9 . .
C10 C9 H9 119.9 . .
C9 C10 C11 121.12(17) . .
C9 C10 C17 119.78(16) . .
C11 C10 C17 119.10(15) . .
C12 C11 C10 121.05(16) . .
C12 C11 H11 119.5 . .
C10 C11 H11 119.5 . .
C11 C12 C13 121.32(16) . .
C11 C12 H12 119.3 . .
C13 C12 H12 119.3 . .
C14 C13 C12 119.31(15) . .
C14 C13 C1 119.24(15) . 3_755
C12 C13 C1 121.44(15) . 3_755
C13 C14 C17 119.73(15) . .
C13 C14 C15 120.39(15) . .
C17 C14 C15 119.87(15) . .
C15 C15 C14 120.88(19) 3_755 .
C15 C15 C16 119.71(19) 3_755 .
C14 C15 C16 119.41(15) . .
C1 C16 C5 119.60(15) . .
C1 C16 C15 119.70(15) . .
C5 C16 C15 120.70(15) . .
C6 C17 C10 119.18(15) . .
C6 C17 C14 121.44(15) . .
C10 C17 C14 119.39(15) . .

loop_
_geom_bond_atom_site_label_1
_geom_bond_atom_site_label_2
_geom_bond_distance
_geom_bond_site_symmetry_2
C1 C2 1.410(2) .
C1 C16 1.417(2) .
C1 C13 1.454(2) 3_755
C2 C3 1.373(2) .
C2 H2 0.95 .
C3 C4 1.390(3) .
C3 H3 0.95 .
C4 C5 1.392(2) .
C4 H4 0.95 .
C5 C16 1.418(2) .
C5 C6 1.472(2) .
C6 C7 1.384(2) .
C6 C17 1.422(2) .
C7 C8 1.404(3) .
C7 H7 0.95 .
C8 C9 1.366(3) .
C8 H8 0.95 .
C9 C10 1.407(2) .
C9 H9 0.95 .
C10 C11 1.413(2) .
C10 C17 1.424(2) .
C11 C12 1.364(2) .
C11 H11 0.95 .
C12 C13 1.418(2) .
C12 H12 0.95 .
C13 C14 1.405(2) .
C13 C1 1.454(2) 3_755
C14 C17 1.434(2) .
C14 C15 1.434(2) .
C15 C15 1.397(3) 3_755
C15 C16 1.447(2) .

loop_
_geom_torsion_atom_site_label_1
_geom_torsion_atom_site_label_2
_geom_torsion_atom_site_label_3
_geom_torsion_atom_site_label_4
_geom_torsion
_geom_torsion_site_symmetry_1
_geom_torsion_site_symmetry_2
_geom_torsion_site_symmetry_3
_geom_torsion_site_symmetry_4
C16 C1 C2 C3 0.2(2) . . . .
C13 C1 C2 C3 -179.09(16) 3_755 . . .
C1 C2 C3 C4 -1.6(3) . . . .
C2 C3 C4 C5 0.6(3) . . . .
C3 C4 C5 C16 1.7(3) . . . .
C3 C4 C5 C6 -178.45(16) . . . .
C4 C5 C6 C7 4.2(3) . . . .
C16 C5 C6 C7 -175.95(16) . . . .
C4 C5 C6 C17 -175.95(16) . . . .
C16 C5 C6 C17 3.9(2) . . . .
C17 C6 C7 C8 1.1(3) . . . .
C5 C6 C7 C8 -179.02(16) . . . .
C6 C7 C8 C9 0.3(3) . . . .
C7 C8 C9 C10 -0.5(3) . . . .
C8 C9 C10 C11 179.10(17) . . . .
C8 C9 C10 C17 -0.9(3) . . . .
C9 C10 C11 C12 177.52(17) . . . .
C17 C10 C11 C12 -2.5(2) . . . .
C10 C11 C12 C13 0.0(3) . . . .
C11 C12 C13 C14 2.6(2) . . . .
C11 C12 C13 C1 -177.04(16) . . . 3_755
C12 C13 C14 C17 -2.5(2) . . . .
C1 C13 C14 C17 177.12(14) 3_755 . . .
C12 C13 C14 C15 178.26(15) . . . .
C1 C13 C14 C15 -2.1(2) 3_755 . . .
C13 C14 C15 C15 0.5(3) . . . 3_755
C17 C14 C15 C15 -178.72(18) . . . 3_755
C13 C14 C15 C16 -178.57(14) . . . .
C17 C14 C15 C16 2.2(2) . . . .
C2 C1 C16 C5 2.1(2) . . . .
C13 C1 C16 C5 -178.62(15) 3_755 . . .
C2 C1 C16 C15 -178.40(14) . . . .
C13 C1 C16 C15 0.9(2) 3_755 . . .
C4 C5 C16 C1 -3.0(2) . . . .
C6 C5 C16 C1 177.13(15) . . . .
C4 C5 C16 C15 177.49(15) . . . .
C6 C5 C16 C15 -2.4(2) . . . .
C15 C15 C16 C1 0.7(3) 3_755 . . .
C14 C15 C16 C1 179.80(14) . . . .
C15 C15 C16 C5 -179.78(18) 3_755 . . .
C14 C15 C16 C5 -0.7(2) . . . .
C7 C6 C17 C10 -2.4(2) . . . .
C5 C6 C17 C10 177.73(15) . . . .
C7 C6 C17 C14 177.44(16) . . . .
C5 C6 C17 C14 -2.5(2) . . . .
C9 C10 C17 C6 2.3(2) . . . .
C11 C10 C17 C6 -177.68(15) . . . .
C9 C10 C17 C14 -177.53(15) . . . .
C11 C10 C17 C14 2.5(2) . . . .
C13 C14 C17 C6 -179.84(15) . . . .
C15 C14 C17 C6 -0.6(2) . . . .
C13 C14 C17 C10 0.0(2) . . . .
C15 C14 C17 C10 179.23(15) . . . .
